data_7235033
loop_
_publ_author_name
'Cheng Chen'
'Wan-Ying Zhang'
'Heng-Yun Ye'
'Qiong Ye'
'Da-Wei Fu'

_publ_section_title
;
 Rapid dielectric bistable switching materials without a time/temperature
 responsive blind area in the linarite-like type molecular large-size
 single crystals
;
_journal_name_full 'Journal of Materials Chemistry C'
_journal_page_first 9009
_journal_page_last 9020
_journal_paper_doi 10.1039/C6TC02166B
_journal_volume 4
_journal_year 2016
_chemical_formula_sum 'C6 H12 Cd Cl2 N2 O4 S'
_chemical_formula_weight 391.54
_space_group_IT_number 62
_space_group_name_Hall '-P 2ac 2n'
_space_group_name_H-M_alt 'P n m a'
_symmetry_cell_setting orthorhombic
_symmetry_space_group_name_H-M 'P n m a'
_atom_sites_solution_hydrogens geom
_atom_sites_solution_primary direct
_atom_sites_solution_secondary difmap
_cell_angle_alpha 90.00
_cell_angle_beta 90.00
_cell_angle_gamma 90.00
_cell_formula_units_Z 4
_cell_length_a 16.939(11)
_cell_length_b 7.303(5)
_cell_length_c 9.723(7)
_cell_measurement_reflns_used 1300
_cell_measurement_temperature 193(2)
_cell_volume 1202.8(14)
_computing_structure_refinement 'SHELXL-97 (Sheldrick, 1997)'
_computing_structure_solution 'SHELXS-97 (Sheldrick, 1990)'
_diffrn_ambient_temperature 193(2)
_diffrn_measured_fraction_theta_full 0.960
_diffrn_measured_fraction_theta_max 0.960
_diffrn_measurement_device_type 'Mercury2 (2x2 bin mode)'
_diffrn_radiation_monochromator graphite
_diffrn_radiation_source 'fine-focus sealed tube'
_diffrn_radiation_type MoK\a
_diffrn_radiation_wavelength 0.71073
_diffrn_reflns_av_R_equivalents 0.0377
_diffrn_reflns_av_sigmaI/netI 0.0189
_diffrn_reflns_limit_h_max 18
_diffrn_reflns_limit_h_min -21
_diffrn_reflns_limit_k_max 9
_diffrn_reflns_limit_k_min -9
_diffrn_reflns_limit_l_max 11
_diffrn_reflns_limit_l_min -12
_diffrn_reflns_number 7092
_diffrn_reflns_theta_full 27.46
_diffrn_reflns_theta_max 27.46
_diffrn_reflns_theta_min 2.40
_exptl_absorpt_coefficient_mu 2.432
_exptl_crystal_colour colorless
_exptl_crystal_density_diffrn 2.162
_exptl_crystal_density_method 'not measured'
_exptl_crystal_description block
_exptl_crystal_F_000 768
_exptl_crystal_size_max 0.2
_exptl_crystal_size_mid 0.1
_exptl_crystal_size_min 0.1
_refine_diff_density_max 2.737
_refine_diff_density_min -1.522
_refine_diff_density_rms 0.382
_refine_ls_extinction_coef 0.035(4)
_refine_ls_extinction_expression Fc^*^=kFc[1+0.001xFc^2^\l^3^/sin(2\q)]^-1/4^
_refine_ls_extinction_method SHELXL
_refine_ls_goodness_of_fit_ref 1.064
_refine_ls_hydrogen_treatment mixed
_refine_ls_matrix_type full
_refine_ls_number_parameters 89
_refine_ls_number_reflns 1421
_refine_ls_number_restraints 0
_refine_ls_restrained_S_all 1.064
_refine_ls_R_factor_all 0.0475
_refine_ls_R_factor_gt 0.0454
_refine_ls_shift/su_max 0.000
_refine_ls_shift/su_mean 0.000
_refine_ls_structure_factor_coef Fsqd
_refine_ls_weighting_details 'calc w=1/[\s^2^(Fo^2^)+(0.1200P)^2^+0.8640P] where P=(Fo^2^+2Fc^2^)/3'
_refine_ls_weighting_scheme calc
_refine_ls_wR_factor_gt 0.1492
_refine_ls_wR_factor_ref 0.1551
_reflns_number_gt 1347
_reflns_number_total 1421
_reflns_threshold_expression >2sigma(I)
_cod_data_source_file J-Mater-Chem-C-2016-4-9009.cif
_cod_data_source_block 12
_cod_original_sg_symbol_H-M Pnma
_cod_database_code 7235033

loop_
_symmetry_equiv_pos_as_xyz
'x, y, z'
'-x+1/2, -y, z+1/2'
'x+1/2, -y+1/2, -z+1/2'
'-x, y+1/2, -z'
'-x, -y, -z'
'x-1/2, y, -z-1/2'
'-x-1/2, y-1/2, z-1/2'
'x, -y-1/2, z'

loop_
_atom_site_label
_atom_site_type_symbol
_atom_site_fract_x
_atom_site_fract_y
_atom_site_fract_z
_atom_site_U_iso_or_equiv
_atom_site_adp_type
_atom_site_occupancy
_atom_site_symmetry_multiplicity
_atom_site_calc_flag
_atom_site_refinement_flags
_atom_site_disorder_assembly
_atom_site_disorder_group
Cd1 Cd 0.5000 0.0000 0.0000 0.0147(3) Uani 1 2 d S . .
Cl2 Cl 0.54084(6) 0.2500 -0.18194(10) 0.0196(3) Uani 1 2 d S . .
Cl1 Cl 0.51767(8) 0.2500 0.19212(10) 0.0215(3) Uani 1 2 d S . .
S1 S 0.32579(6) 0.2500 -0.00849(8) 0.0135(3) Uani 1 2 d S . .
O1 O 0.25823(19) 0.2500 -0.1060(3) 0.0217(7) Uani 1 2 d S . .
O2 O 0.37267(13) 0.0842(3) -0.0351(3) 0.0322(6) Uani 1 1 d . . .
O3 O 0.2949(2) 0.2500 0.1304(3) 0.0431(10) Uani 1 2 d S . .
N1 N 0.8386(2) 0.2500 0.1119(3) 0.0196(7) Uani 1 2 d S . .
H1C H 0.8467 0.2500 0.2034 0.024 Uiso 1 2 d SR . .
N2 N 0.8168(2) 0.2500 -0.1411(4) 0.0205(7) Uani 1 2 d S . .
H2C H 0.8088 0.2500 -0.2327 0.025 Uiso 1 2 d SR . .
C1 C 0.87581(18) 0.4180(4) 0.0510(3) 0.0261(7) Uani 1 1 d . . .
H1A H 0.9315 0.4184 0.0692 0.031 Uiso 1 1 d R . .
H1B H 0.8532 0.5261 0.0912 0.031 Uiso 1 1 d R . .
C4 C 0.7385(3) 0.2500 -0.0708(5) 0.0212(9) Uani 1 2 d S . .
H4A H 0.7089 0.1435 -0.0972 0.025 Uiso 0.50 1 d PR . .
C3 C 0.7512(3) 0.2500 0.0839(4) 0.0231(10) Uani 1 2 d S . .
H3A H 0.7273 0.3566 0.1239 0.028 Uiso 0.50 1 d PR . .
C2 C 0.8617(2) 0.0812(5) -0.1030(3) 0.0308(8) Uani 1 1 d . . .
H2A H 0.9112 0.0797 -0.1510 0.037 Uiso 1 1 d R . .
H2B H 0.8325 -0.0261 -0.1289 0.037 Uiso 1 1 d R . .

loop_
_atom_site_aniso_label
_atom_site_aniso_U_11
_atom_site_aniso_U_22
_atom_site_aniso_U_33
_atom_site_aniso_U_23
_atom_site_aniso_U_13
_atom_site_aniso_U_12
Cd1 0.0141(4) 0.0126(4) 0.0175(4) -0.00040(7) -0.00001(8) 0.00081(8)
Cl2 0.0221(6) 0.0175(5) 0.0191(5) 0.000 0.0041(3) 0.000
Cl1 0.0322(6) 0.0161(5) 0.0162(5) 0.000 -0.0027(4) 0.000
S1 0.0121(6) 0.0174(6) 0.0110(6) 0.000 -0.0003(3) 0.000
O1 0.0169(14) 0.0333(15) 0.0149(14) 0.000 -0.0030(11) 0.000
O2 0.0174(11) 0.0191(11) 0.0600(14) -0.0053(11) -0.0033(11) 0.0029(8)
O3 0.038(2) 0.083(3) 0.0088(14) 0.000 0.0044(14) 0.000
N1 0.0248(17) 0.0211(16) 0.0129(16) 0.000 -0.0017(13) 0.000
N2 0.0194(16) 0.0299(18) 0.0123(15) 0.000 -0.0001(13) 0.000
C1 0.0272(15) 0.0231(14) 0.0279(17) 0.0003(12) -0.0042(13) -0.0093(11)
C4 0.0163(19) 0.031(2) 0.0159(19) 0.000 -0.0029(15) 0.000
C3 0.019(2) 0.034(2) 0.016(2) 0.000 0.0073(16) 0.000
C2 0.0312(16) 0.0324(15) 0.0289(16) -0.0108(13) -0.0011(13) 0.0120(12)

loop_
_atom_type_symbol
_atom_type_description
_atom_type_scat_dispersion_real
_atom_type_scat_dispersion_imag
_atom_type_scat_source
C C 0.0033 0.0016 'International Tables Vol C Tables 4.2.6.8 and 6.1.1.4'
Cd Cd -0.8075 1.2024 'International Tables Vol C Tables 4.2.6.8 and 6.1.1.4'
Cl Cl 0.1484 0.1585 'International Tables Vol C Tables 4.2.6.8 and 6.1.1.4'
N N 0.0061 0.0033 'International Tables Vol C Tables 4.2.6.8 and 6.1.1.4'
O O 0.0106 0.0060 'International Tables Vol C Tables 4.2.6.8 and 6.1.1.4'
S S 0.1246 0.1234 'International Tables Vol C Tables 4.2.6.8 and 6.1.1.4'
H H 0.0000 0.0000 'International Tables Vol C Tables 4.2.6.8 and 6.1.1.4'

loop_
_geom_angle_atom_site_label_1
_geom_angle_atom_site_label_2
_geom_angle_atom_site_label_3
_geom_angle
_geom_angle_site_symmetry_1
_geom_angle_site_symmetry_3
O2 Cd1 O2 180.00(19) . 5_655
O2 Cd1 Cl1 88.46(7) . 5_655
O2 Cd1 Cl1 91.54(7) 5_655 5_655
O2 Cd1 Cl1 91.54(7) . .
O2 Cd1 Cl1 88.46(7) 5_655 .
Cl1 Cd1 Cl1 180.00(3) 5_655 .
O2 Cd1 Cl2 87.75(8) . .
O2 Cd1 Cl2 92.25(8) 5_655 .
Cl1 Cd1 Cl2 91.95(6) 5_655 .
Cl1 Cd1 Cl2 88.05(6) . .
O2 Cd1 Cl2 92.25(8) . 5_655
O2 Cd1 Cl2 87.75(8) 5_655 5_655
Cl1 Cd1 Cl2 88.05(6) 5_655 5_655
Cl1 Cd1 Cl2 91.95(6) . 5_655
Cl2 Cd1 Cl2 180.00(5) . 5_655
Cd1 Cl2 Cd1 87.73(6) 4_655 .
Cd1 Cl1 Cd1 87.96(6) . 4_655
O3 S1 O2 111.05(13) . .
O3 S1 O2 111.05(13) . 8_565
O2 S1 O2 110.8(2) . 8_565
O3 S1 O1 108.44(19) . .
O2 S1 O1 107.67(12) . .
O2 S1 O1 107.67(12) 8_565 .
S1 O2 Cd1 135.23(15) . .
C1 N1 C1 109.6(3) . 8_565
C1 N1 C3 110.0(2) . .
C1 N1 C3 110.0(2) 8_565 .
C1 N1 H1C 109.0 . .
C1 N1 H1C 109.0 8_565 .
C3 N1 H1C 109.3 . .
C4 N2 C2 109.8(2) . 8_565
C4 N2 C2 109.8(2) . .
C2 N2 C2 111.1(3) 8_565 .
C4 N2 H2C 108.6 . .
C2 N2 H2C 108.7 8_565 .
C2 N2 H2C 108.7 . .
N1 C1 C2 109.0(2) . 8_565
N1 C1 H1A 110.0 . .
C2 C1 H1A 109.7 8_565 .
N1 C1 H1B 110.1 . .
C2 C1 H1B 109.6 8_565 .
H1A C1 H1B 108.3 . .
N2 C4 C3 109.1(3) . .
N2 C4 H4A 109.9 . .
C3 C4 H4A 109.8 . .
N1 C3 C4 108.6(3) . .
N1 C3 H3A 110.0 . .
C4 C3 H3A 109.9 . .
N2 C2 C1 108.8(2) . 8_565
N2 C2 H2A 109.4 . .
C1 C2 H2A 110.0 8_565 .
N2 C2 H2B 110.3 . .
C1 C2 H2B 110.1 8_565 .
H2A C2 H2B 108.2 . .

loop_
_geom_bond_atom_site_label_1
_geom_bond_atom_site_label_2
_geom_bond_distance
_geom_bond_site_symmetry_2
Cd1 O2 2.269(3) .
Cd1 O2 2.269(3) 5_655
Cd1 Cl1 2.6291(15) 5_655
Cd1 Cl1 2.6291(15) .
Cd1 Cl2 2.6346(14) .
Cd1 Cl2 2.6346(14) 5_655
Cl2 Cd1 2.6346(14) 4_655
Cl1 Cd1 2.6291(15) 4_655
S1 O3 1.449(3) .
S1 O2 1.471(2) .
S1 O2 1.471(2) 8_565
S1 O1 1.486(3) .
N1 C1 1.501(3) .
N1 C1 1.501(3) 8_565
N1 C3 1.505(6) .
N1 H1C 0.8999 .
N2 C4 1.493(5) .
N2 C2 1.495(4) 8_565
N2 C2 1.495(4) .
N2 H2C 0.9000 .
C1 C2 1.517(4) 8_565
C1 H1A 0.9601 .
C1 H1B 0.9600 .
C4 C3 1.519(7) .
C4 H4A 0.9601 .
C3 H3A 0.9600 .
C2 C1 1.517(4) 8_565
C2 H2A 0.9600 .
C2 H2B 0.9600 .

loop_
_geom_hbond_atom_site_label_D
_geom_hbond_atom_site_label_H
_geom_hbond_atom_site_label_A
_geom_hbond_distance_DH
_geom_hbond_distance_HA
_geom_hbond_distance_DA
_geom_hbond_angle_DHA
_geom_hbond_site_symmetry_A
N1 H1C O3 0.90 1.84 2.612(5) 142.6 6_656
N2 H2C O1 0.90 1.79 2.651(5) 160.0 6_655
